data_4109358
loop_
_publ_author_name
'Yu-Lun Lai'
'Kwang-Hwa Lii'
'Sue-Lein Wang'

_publ_section_title
;
 26-Ring-Channel Structure Constructed from Bimetal Phosphite Helical
 Chains
;
_journal_name_full 'Journal of the American Chemical Society'
_journal_page_first 5350
_journal_page_last 5351
_journal_paper_doi 10.1021/ja070733k
_journal_volume 129
_journal_year 2007
_chemical_formula_moiety 'C8 H28 Al F N2 O12 P4 Zn2'
_chemical_formula_sum 'C8 H28 Al F N2 O12 P4 Zn2'
_chemical_formula_weight 644.92
_chemical_name_systematic
; 
 ? 
;
_space_group_IT_number 142
_symmetry_cell_setting tetragonal
_symmetry_space_group_name_Hall '-I 4bd 2c'
_symmetry_space_group_name_H-M 'I 41/a c d :2'
_atom_sites_solution_hydrogens geom
_atom_sites_solution_primary direct
_atom_sites_solution_secondary difmap
_audit_creation_method SHELXL-97
_cell_angle_alpha 90.00
_cell_angle_beta 90.00
_cell_angle_gamma 90.00
_cell_formula_units_Z 16
_cell_length_a 31.0134(14)
_cell_length_b 31.0134(14)
_cell_length_c 9.8348(8)
_cell_measurement_reflns_used 1846
_cell_measurement_temperature 293(2)
_cell_measurement_theta_max 26.59
_cell_measurement_theta_min 2.54
_cell_volume 9459.4(10)
_computing_cell_refinement 'Bruker SMART'
_computing_data_collection 'Bruker SMART'
_computing_data_reduction 'Bruker SHELXTL'
_computing_molecular_graphics 'Bruker SHELXTL'
_computing_publication_material 'Bruker SHELXTL'
_computing_structure_refinement 'SHELXL-97 (Sheldrick, 1997)'
_computing_structure_solution 'SHELXS-97 (Sheldrick, 1990)'
_diffrn_ambient_temperature 293(2)
_diffrn_measured_fraction_theta_full 0.999
_diffrn_measured_fraction_theta_max 0.999
_diffrn_measurement_device_type 'CCD area detector'
_diffrn_measurement_method 'phi and omega scans'
_diffrn_radiation_monochromator graphite
_diffrn_radiation_source 'fine-focus sealed tube'
_diffrn_radiation_type MoK\a
_diffrn_radiation_wavelength 0.71073
_diffrn_reflns_av_R_equivalents 0.0234
_diffrn_reflns_av_sigmaI/netI 0.1027
_diffrn_reflns_limit_h_max 41
_diffrn_reflns_limit_h_min -30
_diffrn_reflns_limit_k_max 41
_diffrn_reflns_limit_k_min -41
_diffrn_reflns_limit_l_max 12
_diffrn_reflns_limit_l_min -13
_diffrn_reflns_number 33207
_diffrn_reflns_theta_full 28.33
_diffrn_reflns_theta_max 28.33
_diffrn_reflns_theta_min 1.31
_exptl_absorpt_coefficient_mu 2.398
_exptl_absorpt_correction_T_max 0.965
_exptl_absorpt_correction_T_min 0.885
_exptl_absorpt_correction_type empirical
_exptl_crystal_colour colorless
_exptl_crystal_density_diffrn 1.811
_exptl_crystal_description acicular
_exptl_crystal_F_000 5248
_exptl_crystal_size_max 0.25
_exptl_crystal_size_mid 0.025
_exptl_crystal_size_min 0.025
_refine_diff_density_max 0.727
_refine_diff_density_min -0.481
_refine_diff_density_rms 0.146
_refine_ls_extinction_coef none
_refine_ls_extinction_method none
_refine_ls_goodness_of_fit_ref 0.933
_refine_ls_hydrogen_treatment constr
_refine_ls_matrix_type full
_refine_ls_number_parameters 137
_refine_ls_number_reflns 2955
_refine_ls_number_restraints 3
_refine_ls_restrained_S_all 0.934
_refine_ls_R_factor_all 0.1166
_refine_ls_R_factor_gt 0.0547
_refine_ls_shift/su_max 0.037
_refine_ls_shift/su_mean 0.004
_refine_ls_structure_factor_coef Fsqd
_refine_ls_weighting_details 'calc w=1/[\s^2^(Fo^2^)+(0.0866P)^2^+0.0000P] where P=(Fo^2^+2Fc^2^)/3'
_refine_ls_weighting_scheme calc
_refine_ls_wR_factor_gt 0.1497
_refine_ls_wR_factor_ref 0.1706
_reflns_number_gt 1610
_reflns_number_total 2955
_reflns_threshold_expression >2sigma(I)
_cod_data_source_file ja070733ksi20070201_102945.cif
_cod_data_source_block NTHU-5-Al
_cod_original_sg_symbol_H-M 'I 41/a c d'
_cod_database_code 4109358

loop_
_symmetry_equiv_pos_as_xyz
'x, y, z'
'-x+1/2, -y, z+1/2'
'-y+1/4, x+3/4, z+1/4'
'y+1/4, -x+1/4, z+3/4'
'-x+1/2, y, -z'
'x, -y, -z+1/2'
'y+1/4, x+3/4, -z+3/4'
'-y+1/4, -x+1/4, -z+1/4'
'x+1/2, y+1/2, z+1/2'
'-x+1, -y+1/2, z+1'
'-y+3/4, x+5/4, z+3/4'
'y+3/4, -x+3/4, z+5/4'
'-x+1, y+1/2, -z+1/2'
'x+1/2, -y+1/2, -z+1'
'y+3/4, x+5/4, -z+5/4'
'-y+3/4, -x+3/4, -z+3/4'
'-x, -y, -z'
'x-1/2, y, -z-1/2'
'y-1/4, -x-3/4, -z-1/4'
'-y-1/4, x-1/4, -z-3/4'
'x-1/2, -y, z'
'-x, y, z-1/2'
'-y-1/4, -x-3/4, z-3/4'
'y-1/4, x-1/4, z-1/4'
'-x+1/2, -y+1/2, -z+1/2'
'x, y+1/2, -z'
'y+1/4, -x-1/4, -z+1/4'
'-y+1/4, x+1/4, -z-1/4'
'x, -y+1/2, z+1/2'
'-x+1/2, y+1/2, z'
'-y+1/4, -x-1/4, z-1/4'
'y+1/4, x+1/4, z+1/4'

loop_
_atom_site_label
_atom_site_type_symbol
_atom_site_fract_x
_atom_site_fract_y
_atom_site_fract_z
_atom_site_U_iso_or_equiv
_atom_site_adp_type
_atom_site_occupancy
_atom_site_symmetry_multiplicity
_atom_site_calc_flag
_atom_site_refinement_flags
Al1 Al 0.2500 0.55566(8) 0.0000 0.0197(5) Uani 1 2 d S
Zn1 Zn 0.05333(2) 0.53066(3) 0.06989(8) 0.0319(3) Uani 1 1 d .
P1 P 0.01239(6) 0.44115(6) 0.15139(18) 0.0355(5) Uani 1 1 d .
P2 P 0.15433(5) 0.52529(5) 0.02843(17) 0.0268(4) Uani 1 1 d .
F1 F 0.23758(10) 0.51242(10) -0.1250 0.0267(11) Uani 1 2 d S
O1 O 0.01657(15) 0.55995(17) 0.1959(5) 0.0469(14) Uani 1 1 d .
O2 O 0.04644(15) 0.46806(16) 0.0787(5) 0.0410(12) Uani 1 1 d .
O3 O 0.03364(15) 0.54636(19) -0.1101(5) 0.0483(14) Uani 1 1 d .
O4 O 0.19167(12) 0.55572(13) 0.0528(4) 0.0276(10) Uani 1 1 d .
O5 O 0.23920(13) 0.59916(12) -0.1292(4) 0.0236(9) Uani 1 1 d .
O6 O 0.11286(14) 0.54517(18) 0.0788(5) 0.0471(14) Uani 1 1 d .
N1 N 0.0903(2) 0.5597(2) -0.3336(6) 0.0492(17) Uani 1 1 d .
C1 C 0.1463(4) 0.6496(6) 0.096(2) 0.145(7) Uani 1 1 d D
C2 C 0.1111(5) 0.6810(6) 0.058(3) 0.207(11) Uani 1 1 d D
C3 C 0.0634(7) 0.6691(12) 0.070(3) 0.53(4) Uani 1 1 d D
C4 C 0.076(2) 0.6642(14) 0.219(3) 0.60(3) Uani 1 1 d D
H1 H 0.1594 0.4884 0.1081 0.080 Uiso 1 1 d .
H2 H 0.0191 0.4015 0.1000 0.080 Uiso 1 1 d .
H3 H 0.0798 0.5595 -0.2540 0.080 Uiso 1 1 d .
H4 H 0.0735 0.5561 -0.4199 0.080 Uiso 1 1 d .
H5 H 0.1119 0.5433 -0.3104 0.080 Uiso 1 1 d .

loop_
_atom_site_aniso_label
_atom_site_aniso_U_11
_atom_site_aniso_U_22
_atom_site_aniso_U_33
_atom_site_aniso_U_23
_atom_site_aniso_U_13
_atom_site_aniso_U_12
Al1 0.0170(12) 0.0210(13) 0.0211(12) 0.000 -0.0034(10) 0.000
Zn1 0.0207(4) 0.0500(5) 0.0251(4) -0.0020(4) 0.0017(3) -0.0056(3)
P1 0.0327(10) 0.0450(11) 0.0286(10) -0.0034(8) -0.0030(8) -0.0064(8)
P2 0.0217(8) 0.0332(10) 0.0254(8) -0.0051(7) 0.0038(7) -0.0036(7)
F1 0.0273(16) 0.0273(16) 0.026(3) -0.0036(16) -0.0036(16) -0.001(2)
O1 0.038(3) 0.066(4) 0.037(3) 0.005(3) 0.009(2) 0.015(3)
O2 0.034(3) 0.049(3) 0.041(3) 0.000(2) 0.008(2) -0.004(2)
O3 0.031(3) 0.086(4) 0.028(3) 0.008(3) -0.004(2) -0.006(3)
O4 0.017(2) 0.034(3) 0.033(2) -0.012(2) 0.0018(18) -0.0008(18)
O5 0.027(2) 0.019(2) 0.025(2) 0.0036(18) -0.0095(18) 0.0019(18)
O6 0.019(2) 0.071(4) 0.051(3) -0.036(3) 0.010(2) -0.010(2)
N1 0.052(4) 0.060(4) 0.036(4) -0.003(3) -0.002(3) 0.027(3)
C1 0.067(9) 0.174(16) 0.194(18) 0.000(13) 0.002(10) -0.050(10)
C2 0.135(17) 0.18(2) 0.31(3) -0.01(2) 0.056(19) -0.030(15)
C3 0.20(3) 0.56(6) 0.81(9) -0.47(7) 0.19(4) -0.26(3)
C4 1.13(9) 0.43(4) 0.24(4) -0.03(4) 0.08(6) -0.551

loop_
_atom_type_symbol
_atom_type_description
_atom_type_scat_dispersion_real
_atom_type_scat_dispersion_imag
_atom_type_scat_source
C C 0.0033 0.0016 'International Tables Vol C Tables 4.2.6.8 and 6.1.1.4'
H H 0.0000 0.0000 'International Tables Vol C Tables 4.2.6.8 and 6.1.1.4'
N N 0.0061 0.0033 'International Tables Vol C Tables 4.2.6.8 and 6.1.1.4'
O O 0.0106 0.0060 'International Tables Vol C Tables 4.2.6.8 and 6.1.1.4'
F F 0.0171 0.0103 'International Tables Vol C Tables 4.2.6.8 and 6.1.1.4'
P P 0.1023 0.0942 'International Tables Vol C Tables 4.2.6.8 and 6.1.1.4'
Zn Zn 0.2839 1.4301 'International Tables Vol C Tables 4.2.6.8 and 6.1.1.4'
Al Al 0.0645 0.0514 'International Tables Vol C Tables 4.2.6.8 and 6.1.1.4'

loop_
_geom_angle_atom_site_label_1
_geom_angle_atom_site_label_2
_geom_angle_atom_site_label_3
_geom_angle
_geom_angle_site_symmetry_1
_geom_angle_site_symmetry_3
F1 Al1 F1 87.7(2) . 12_454
F1 Al1 O4 90.99(17) . 5
F1 Al1 O4 89.10(17) 12_454 5
F1 Al1 O4 89.10(17) . .
F1 Al1 O4 90.99(17) 12_454 .
O4 Al1 O4 179.9(3) 5 .
F1 Al1 O5 178.13(15) . 5
F1 Al1 O5 91.94(15) 12_454 5
O4 Al1 O5 90.83(19) 5 5
O4 Al1 O5 89.08(18) . 5
F1 Al1 O5 91.94(15) . .
F1 Al1 O5 178.13(15) 12_454 .
O4 Al1 O5 89.08(18) 5 .
O4 Al1 O5 90.83(19) . .
O5 Al1 O5 88.5(3) 5 .
O6 Zn1 O1 115.9(2) . .
O6 Zn1 O3 106.8(2) . .
O1 Zn1 O3 106.6(2) . .
O6 Zn1 O2 109.8(2) . .
O1 Zn1 O2 112.2(2) . .
O3 Zn1 O2 104.8(2) . .
O1 P1 O2 114.8(3) 6_565 .
O1 P1 O3 110.4(3) 6_565 17_565
O2 P1 O3 112.5(3) . 17_565
O1 P1 H2 109.9 6_565 .
O2 P1 H2 102.5 . .
O3 P1 H2 106.0 17_565 .
O6 P2 O4 110.2(3) . .
O6 P2 O5 111.8(3) . 16_554
O4 P2 O5 112.8(2) . 16_554
O6 P2 H1 104.3 . .
O4 P2 H1 109.6 . .
O5 P2 H1 107.7 16_554 .
Al1 F1 Al1 137.4(3) . 11_544
P1 O1 Zn1 133.3(3) 6_565 .
P1 O2 Zn1 129.8(3) . .
P1 O3 Zn1 126.8(3) 17_565 .
P2 O4 Al1 133.7(3) . .
P2 O5 Al1 130.2(3) 16_554 .
P2 O6 Zn1 135.6(3) . .
C1 N1 H3 99.9 16_554 .
C1 N1 H4 98.7 16_554 .
H3 N1 H4 125.6 . .
C1 N1 H5 114.8 16_554 .
H3 N1 H5 92.8 . .
H4 N1 H5 123.8 . .
N1 C1 C2 122.6(14) 16_554 .
C1 C2 C3 122(2) . .
C1 C2 C4 92(2) . .
C3 C2 C4 49.0(11) . .
C4 C3 C2 82(2) . .
C3 C4 C2 49.4(11) . .

loop_
_geom_bond_atom_site_label_1
_geom_bond_atom_site_label_2
_geom_bond_distance
_geom_bond_site_symmetry_2
Al1 F1 1.860(2) .
Al1 F1 1.860(2) 12_454
Al1 O4 1.882(4) 5
Al1 O4 1.882(4) .
Al1 O5 1.883(4) 5
Al1 O5 1.883(4) .
Zn1 O6 1.902(4) .
Zn1 O1 1.913(5) .
Zn1 O3 1.935(5) .
Zn1 O2 1.955(5) .
P1 O1 1.508(5) 6_565
P1 O2 1.524(5) .
P1 O3 1.534(5) 17_565
P1 H2 1.3457 .
P2 O6 1.510(5) .
P2 O4 1.513(4) .
P2 O5 1.539(4) 16_554
P2 H1 1.3955 .
F1 Al1 1.860(2) 11_544
O1 P1 1.508(5) 6_565
O3 P1 1.534(5) 17_565
O5 P2 1.539(4) 16_554
N1 C1 1.406(14) 16_554
N1 H3 0.8480 .
N1 H4 1.0020 .
N1 H5 0.8718 .
C1 N1 1.406(14) 16_554
C1 C2 1.505(7) .
C2 C3 1.531(7) .
C3 C4 1.522(7) .
